data_7716676
loop_
_publ_author_name
'George, Tanner'
'Grant, Tamika'
'Munhoz, Isadora Schumann'
'Do, Thai'
'Masuda, Jason D.'

_publ_section_title
;
 Group 11 complexes of a bulky triazene ligand.
;
_journal_issue 31
_journal_name_full 'Dalton transactions (Cambridge, England : 2003)'
_journal_page_first 13107
_journal_page_last 13118
_journal_paper_doi 10.1039/d4dt01561d
_journal_volume 53
_journal_year 2024
_chemical_formula_moiety 'C54 H78 N6 Au, Au Cl2'
_chemical_formula_sum 'C54 H78 Au2 Cl2 N6'
_chemical_formula_weight 1276.05
_space_group_crystal_system monoclinic
_space_group_IT_number 14
_space_group_name_Hall '-P 2yn'
_space_group_name_H-M_alt 'P 1 21/n 1'
_atom_sites_solution_hydrogens mixed
_atom_sites_solution_primary dual
_audit_creation_date 2024-03-13
_audit_creation_method
;
Olex2 1.5
(compiled 2023.08.24 svn.re1ec1418 for OlexSys, GUI svn.r6817)
;
_audit_update_record
;
2024-03-17 deposited with the CCDC.	2024-07-17 downloaded from the CCDC.
;
_cell_angle_alpha 90
_cell_angle_beta 115.525(3)
_cell_angle_gamma 90
_cell_formula_units_Z 2
_cell_length_a 15.0715(14)
_cell_length_b 12.0259(11)
_cell_length_c 16.7031(13)
_cell_measurement_reflns_used 9854
_cell_measurement_temperature 150
_cell_measurement_theta_max 27.11
_cell_measurement_theta_min 2.17
_cell_volume 2731.9(4)
_computing_cell_refinement 'SAINT V8.40A (Bruker AXS Inc., 2018)'
_computing_data_collection 'APEX4 (Bruker AXS Inc., 2021)'
_computing_data_reduction 'SAINT V8.40A (Bruker AXS Inc., 2018)'
_computing_molecular_graphics 'Olex2 1.5 (Dolomanov et al., 2009)'
_computing_publication_material 'Olex2 1.5 (Dolomanov et al., 2009)'
_computing_structure_refinement 'XL  (Sheldrick, 2008)'
_computing_structure_solution 'SHELXT 2018/2 (Sheldrick, 2018)'
_diffrn_ambient_temperature 150
_diffrn_detector '100 \\times 140 mm^2^ CMOS sensor'
_diffrn_detector_area_resol_mean 7.3910
_diffrn_detector_type 'Bruker PHOTON III'
_diffrn_measured_fraction_theta_full 1.000
_diffrn_measured_fraction_theta_max 0.997
_diffrn_measurement_device '\k--geometry diffractometer'
_diffrn_measurement_device_type 'Bruker D8 Venture'
_diffrn_measurement_method '\f and \w scans'
_diffrn_radiation_monochromator 'multilayer mirror'
_diffrn_radiation_type MoK\a
_diffrn_radiation_wavelength 0.71073
_diffrn_reflns_av_R_equivalents 0.0523
_diffrn_reflns_av_unetI/netI 0.0271
_diffrn_reflns_Laue_measured_fraction_full 1.000
_diffrn_reflns_Laue_measured_fraction_max 0.997
_diffrn_reflns_limit_h_max 19
_diffrn_reflns_limit_h_min -19
_diffrn_reflns_limit_k_max 15
_diffrn_reflns_limit_k_min -15
_diffrn_reflns_limit_l_max 21
_diffrn_reflns_limit_l_min -21
_diffrn_reflns_number 66080
_diffrn_reflns_point_group_measured_fraction_full 1.000
_diffrn_reflns_point_group_measured_fraction_max 0.997
_diffrn_reflns_theta_full 25.242
_diffrn_reflns_theta_max 27.162
_diffrn_reflns_theta_min 2.261
_diffrn_source 'microfocus sealed tube'
_diffrn_source_current 1.4
_diffrn_source_power 0.07
_diffrn_source_type 'Incoatec I\mS 3.0'
_diffrn_source_voltage 50.0
_diffrn_standards_number 0
_exptl_absorpt_coefficient_mu 5.501
_exptl_absorpt_correction_T_max 0.0943
_exptl_absorpt_correction_T_min 0.0514
_exptl_absorpt_correction_type multi-scan
_exptl_absorpt_process_details
;
SADABS-2016/2 (Bruker,2016/2) was used for absorption correction.
wR2(int) was 0.1261 before and 0.0755 after correction.
The Ratio of minimum to maximum transmission is 0.5451.
The \l/2 correction factor is Not present.
;
_exptl_crystal_colour colourless
_exptl_crystal_colour_primary colourless
_exptl_crystal_density_diffrn 1.551
_exptl_crystal_description Shard
_exptl_crystal_F_000 1272
_exptl_crystal_size_max 0.33
_exptl_crystal_size_mid 0.07
_exptl_crystal_size_min 0.02
_refine_diff_density_max 2.036
_refine_diff_density_min -1.572
_refine_diff_density_rms 0.094
_refine_ls_extinction_method none
_refine_ls_goodness_of_fit_ref 1.058
_refine_ls_hydrogen_treatment mixed
_refine_ls_matrix_type full
_refine_ls_number_parameters 316
_refine_ls_number_reflns 6062
_refine_ls_number_restraints 0
_refine_ls_restrained_S_all 1.058
_refine_ls_R_factor_all 0.0349
_refine_ls_R_factor_gt 0.0261
_refine_ls_shift/su_max 0.000
_refine_ls_shift/su_mean 0.000
_refine_ls_structure_factor_coef Fsqd
_refine_ls_weighting_details 'w=1/[\s^2^(Fo^2^)+(0.0101P)^2^+7.2505P] where P=(Fo^2^+2Fc^2^)/3'
_refine_ls_weighting_scheme calc
_refine_ls_wR_factor_gt 0.0577
_refine_ls_wR_factor_ref 0.0638
_reflns_Friedel_coverage 0.000
_reflns_number_gt 5124
_reflns_number_total 6062
_reflns_threshold_expression 'I > 2\s(I)'
_cod_data_source_file d4dt01561d2.cif
_cod_data_source_block mo_2023_01_26_jdm_tg411_acn_0m_e
_cod_depositor_comments 'Adding full bibliography for 7716674--7716682.cif.'
_cod_database_code 7716676
_shelx_shelxl_version_number 2019/1
_shelx_space_group_comment
;
The symmetry employed for this shelxl refinement is uniquely defined
by the following loop, which should always be used as a source of
symmetry information in preference to the above space-group names.
They are only intended as comments.
;
_shelx_estimated_absorpt_t_max 0.898
_shelx_estimated_absorpt_t_min 0.264
_olex2_refinement_description
;
1. Fixed Uiso
 At 1.2 times of:
  All C(H) groups, All C(H,H) groups
 At 1.5 times of:
  All C(H,H,H) groups
2. Rigid body (RIGU) restrains
 Au2
 with sigma for 1-2 distances of 0.004 and sigma for 1-3 distances of 0.004
3. Others
 Fixed Sof: Au2(0.5) Cl1(0.5) Cl2(0.5)
4.a Ternary CH refined with riding coordinates:
 C10(H10), C13(H13), C22(H22), C25(H25)
4.b Secondary CH2 refined with riding coordinates:
 C2(H2A,H2B), C3(H3A,H3B)
4.c Aromatic/amide H refined with riding coordinates:
 C6(H6), C7(H7), C8(H8), C18(H18), C19(H19), C20(H20)
4.d Idealised Me refined as rotating group:
 C11(H11A,H11B,H11C), C12(H12A,H12B,H12C), C14(H14A,H14B,H14C), C15(H15A,H15B,
 H15C), C23(H23A,H23B,H23C), C24(H24A,H24B,H24C), C26(H26A,H26B,H26C), C27(H27A,
 H27B,H27C)
;
_olex2_submission_special_instructions 'No special instructions were received'

loop_
_space_group_symop_operation_xyz
'x, y, z'
'-x+1/2, y+1/2, -z+1/2'
'-x, -y, -z'
'x-1/2, -y-1/2, z-1/2'

loop_
_atom_site_label
_atom_site_type_symbol
_atom_site_fract_x
_atom_site_fract_y
_atom_site_fract_z
_atom_site_U_iso_or_equiv
_atom_site_adp_type
_atom_site_occupancy
_atom_site_site_symmetry_order
_atom_site_calc_flag
_atom_site_refinement_flags_posn
_atom_site_refinement_flags_adp
_atom_site_refinement_flags_occupancy
_atom_site_disorder_assembly
_atom_site_disorder_group
Au1 Au 0.500000 0.500000 0.500000 0.01905(5) Uani 1 2 d S . P . .
N1 N 0.74252(17) 0.5278(2) 0.43227(16) 0.0208(5) Uani 1 1 d . . . . .
N2 N 0.59490(18) 0.6028(2) 0.36132(16) 0.0236(5) Uani 1 1 d . . . . .
N3 N 0.62580(18) 0.4929(2) 0.48779(16) 0.0210(5) Uani 1 1 d . . . . .
H3 H 0.669(3) 0.453(3) 0.519(2) 0.020(9) Uiso 1 1 d . . . . .
C1 C 0.6522(2) 0.5383(2) 0.43088(19) 0.0202(6) Uani 1 1 d . . . . .
C2 C 0.6514(2) 0.6482(3) 0.3158(2) 0.0296(7) Uani 1 1 d . . . . .
H2A H 0.666799 0.727800 0.330081 0.036 Uiso 1 1 calc R U . . .
H2B H 0.615271 0.639466 0.250677 0.036 Uiso 1 1 calc R U . . .
C3 C 0.7450(2) 0.5772(3) 0.3531(2) 0.0286(7) Uani 1 1 d . . . . .
H3A H 0.743052 0.519206 0.310272 0.034 Uiso 1 1 calc R U . . .
H3B H 0.804434 0.623534 0.368689 0.034 Uiso 1 1 calc R U . . .
C4 C 0.8118(2) 0.4449(2) 0.48392(19) 0.0213(6) Uani 1 1 d . . . . .
C5 C 0.7963(2) 0.3333(3) 0.4566(2) 0.0248(6) Uani 1 1 d . . . . .
C6 C 0.8677(3) 0.2565(3) 0.5067(2) 0.0330(7) Uani 1 1 d . . . . .
H6 H 0.859843 0.180547 0.489442 0.040 Uiso 1 1 calc R U . . .
C7 C 0.9499(3) 0.2891(3) 0.5813(2) 0.0388(8) Uani 1 1 d . . . . .
H7 H 0.998151 0.235618 0.614362 0.047 Uiso 1 1 calc R U . . .
C8 C 0.9623(3) 0.3987(3) 0.6083(2) 0.0370(8) Uani 1 1 d . . . . .
H8 H 1.018641 0.419393 0.660306 0.044 Uiso 1 1 calc R U . . .
C9 C 0.8939(2) 0.4793(3) 0.5606(2) 0.0266(6) Uani 1 1 d . . . . .
C10 C 0.7063(2) 0.2951(3) 0.3753(2) 0.0277(7) Uani 1 1 d . . . . .
H10 H 0.663492 0.361308 0.348918 0.033 Uiso 1 1 calc R U . . .
C11 C 0.7348(3) 0.2460(3) 0.3052(2) 0.0422(9) Uani 1 1 d . . . . .
H11A H 0.774857 0.179202 0.329026 0.063 Uiso 1 1 calc R U . . .
H11B H 0.772657 0.300933 0.289506 0.063 Uiso 1 1 calc R U . . .
H11C H 0.675210 0.226351 0.252281 0.063 Uiso 1 1 calc R U . . .
C12 C 0.6474(3) 0.2107(3) 0.4013(3) 0.0463(10) Uani 1 1 d . . . . .
H12A H 0.688922 0.146382 0.429721 0.069 Uiso 1 1 calc R U . . .
H12B H 0.590073 0.186356 0.348007 0.069 Uiso 1 1 calc R U . . .
H12C H 0.625290 0.245333 0.442658 0.069 Uiso 1 1 calc R U . . .
C13 C 0.9051(3) 0.5996(3) 0.5912(2) 0.0372(8) Uani 1 1 d . . . . .
H13 H 0.865858 0.646797 0.538364 0.045 Uiso 1 1 calc R U . . .
C14 C 1.0117(3) 0.6396(4) 0.6294(3) 0.0514(11) Uani 1 1 d . . . . .
H14A H 1.050440 0.599898 0.684891 0.077 Uiso 1 1 calc R U . . .
H14B H 1.014029 0.719619 0.641224 0.077 Uiso 1 1 calc R U . . .
H14C H 1.038905 0.624842 0.586763 0.077 Uiso 1 1 calc R U . . .
C15 C 0.8629(3) 0.6151(4) 0.6583(4) 0.0666(15) Uani 1 1 d . . . . .
H15A H 0.792873 0.596080 0.630762 0.100 Uiso 1 1 calc R U . . .
H15B H 0.871000 0.692809 0.677949 0.100 Uiso 1 1 calc R U . . .
H15C H 0.897734 0.566576 0.709456 0.100 Uiso 1 1 calc R U . . .
C16 C 0.5013(2) 0.6465(2) 0.3489(2) 0.0234(6) Uani 1 1 d . . . . .
C17 C 0.4163(2) 0.5928(3) 0.2880(2) 0.0270(7) Uani 1 1 d . . . . .
C18 C 0.3265(2) 0.6285(3) 0.2839(2) 0.0329(7) Uani 1 1 d . . . . .
H18 H 0.267889 0.591601 0.245292 0.040 Uiso 1 1 calc R U . . .
C19 C 0.3211(3) 0.7164(3) 0.3347(2) 0.0362(8) Uani 1 1 d . . . . .
H19 H 0.259300 0.737905 0.332145 0.043 Uiso 1 1 calc R U . . .
C20 C 0.4052(3) 0.7733(3) 0.3891(2) 0.0329(7) Uani 1 1 d . . . . .
H20 H 0.400082 0.836832 0.420709 0.039 Uiso 1 1 calc R U . . .
C21 C 0.4974(2) 0.7387(3) 0.3984(2) 0.0265(6) Uani 1 1 d . . . . .
C22 C 0.4218(3) 0.4973(3) 0.2310(2) 0.0327(7) Uani 1 1 d . . . . .
H22 H 0.485974 0.502818 0.227094 0.039 Uiso 1 1 calc R U . . .
C23 C 0.3391(4) 0.5019(4) 0.1362(3) 0.0620(13) Uani 1 1 d . . . . .
H23A H 0.348655 0.442314 0.100653 0.093 Uiso 1 1 calc R U . . .
H23B H 0.340641 0.574032 0.109519 0.093 Uiso 1 1 calc R U . . .
H23C H 0.275470 0.492287 0.138031 0.093 Uiso 1 1 calc R U . . .
C24 C 0.4189(3) 0.3850(3) 0.2729(3) 0.0439(9) Uani 1 1 d . . . . .
H24A H 0.357064 0.378236 0.278591 0.066 Uiso 1 1 calc R U . . .
H24B H 0.474364 0.379877 0.331673 0.066 Uiso 1 1 calc R U . . .
H24C H 0.423322 0.324961 0.235087 0.066 Uiso 1 1 calc R U . . .
C25 C 0.5892(3) 0.8001(3) 0.4608(2) 0.0319(7) Uani 1 1 d . . . . .
H25 H 0.647301 0.758027 0.462624 0.038 Uiso 1 1 calc R U . . .
C26 C 0.5931(4) 0.9165(3) 0.4266(3) 0.0553(11) Uani 1 1 d . . . . .
H26A H 0.589811 0.911573 0.366850 0.083 Uiso 1 1 calc R U . . .
H26B H 0.654654 0.952724 0.466319 0.083 Uiso 1 1 calc R U . . .
H26C H 0.537271 0.960090 0.424711 0.083 Uiso 1 1 calc R U . . .
C27 C 0.5975(3) 0.8039(4) 0.5548(2) 0.0490(10) Uani 1 1 d . . . . .
H27A H 0.542958 0.847475 0.555546 0.073 Uiso 1 1 calc R U . . .
H27B H 0.660056 0.838611 0.594152 0.073 Uiso 1 1 calc R U . . .
H27C H 0.594964 0.728107 0.575214 0.073 Uiso 1 1 calc R U . . .
Au2 Au 0.98409(10) 0.98635(14) 0.50154(13) 0.0712(3) Uani 0.5 1 d . . P A -1
Cl1 Cl 1.1251(5) 1.0426(5) 0.6201(4) 0.0816(17) Uani 0.5 1 d . . P A -1
Cl2 Cl 0.8442(6) 0.9291(7) 0.3912(6) 0.132(3) Uani 0.5 1 d . . P A -1

loop_
_atom_site_aniso_label
_atom_site_aniso_U_11
_atom_site_aniso_U_22
_atom_site_aniso_U_33
_atom_site_aniso_U_23
_atom_site_aniso_U_13
_atom_site_aniso_U_12
Au1 0.01706(8) 0.02018(8) 0.02125(8) 0.00227(6) 0.00953(6) 0.00104(6)
N1 0.0168(11) 0.0237(13) 0.0242(12) 0.0027(9) 0.0110(10) 0.0008(9)
N2 0.0212(12) 0.0257(13) 0.0266(13) 0.0085(10) 0.0129(11) 0.0050(10)
N3 0.0171(11) 0.0253(13) 0.0227(12) 0.0068(10) 0.0106(10) 0.0059(10)
C1 0.0187(13) 0.0183(13) 0.0232(14) -0.0009(11) 0.0085(11) 0.0007(10)
C2 0.0276(16) 0.0324(17) 0.0321(17) 0.0103(13) 0.0161(14) 0.0032(13)
C3 0.0257(16) 0.0344(17) 0.0296(16) 0.0084(13) 0.0157(13) 0.0031(13)
C4 0.0166(14) 0.0254(15) 0.0232(14) 0.0026(11) 0.0098(11) 0.0035(11)
C5 0.0253(15) 0.0263(15) 0.0263(15) 0.0021(12) 0.0145(13) 0.0019(12)
C6 0.0373(19) 0.0276(17) 0.0379(18) 0.0034(14) 0.0198(16) 0.0074(14)
C7 0.0324(19) 0.043(2) 0.0371(19) 0.0098(16) 0.0114(16) 0.0176(16)
C8 0.0244(17) 0.049(2) 0.0296(17) -0.0005(15) 0.0045(14) 0.0076(15)
C9 0.0208(14) 0.0307(17) 0.0274(15) -0.0022(12) 0.0094(12) 0.0010(12)
C10 0.0265(16) 0.0261(16) 0.0305(16) -0.0041(13) 0.0125(13) -0.0028(12)
C11 0.037(2) 0.052(2) 0.038(2) -0.0159(17) 0.0157(17) -0.0002(17)
C12 0.043(2) 0.042(2) 0.055(2) -0.0062(18) 0.0235(19) -0.0164(18)
C13 0.0291(18) 0.037(2) 0.0384(19) -0.0116(15) 0.0078(15) -0.0033(14)
C14 0.043(2) 0.057(3) 0.056(3) -0.017(2) 0.023(2) -0.019(2)
C15 0.052(3) 0.073(3) 0.088(4) -0.051(3) 0.043(3) -0.021(2)
C16 0.0206(14) 0.0241(15) 0.0262(15) 0.0080(12) 0.0108(12) 0.0061(11)
C17 0.0247(16) 0.0272(16) 0.0270(16) 0.0057(12) 0.0091(13) 0.0037(12)
C18 0.0218(16) 0.042(2) 0.0287(17) 0.0071(14) 0.0053(13) 0.0025(14)
C19 0.0254(17) 0.047(2) 0.0371(19) 0.0125(16) 0.0142(15) 0.0139(15)
C20 0.0372(19) 0.0294(17) 0.0360(18) 0.0061(14) 0.0195(15) 0.0134(14)
C21 0.0286(16) 0.0229(15) 0.0271(15) 0.0054(12) 0.0111(13) 0.0038(12)
C22 0.0320(16) 0.0352(18) 0.0270(15) -0.0017(14) 0.0091(13) -0.0020(15)
C23 0.074(3) 0.063(3) 0.0283(19) -0.005(2) 0.003(2) 0.017(2)
C24 0.051(2) 0.0329(19) 0.044(2) -0.0060(16) 0.0172(19) -0.0064(17)
C25 0.0331(18) 0.0279(17) 0.0323(17) 0.0014(13) 0.0119(14) -0.0019(13)
C26 0.067(3) 0.035(2) 0.056(3) 0.0050(19) 0.019(2) -0.015(2)
C27 0.054(3) 0.053(3) 0.035(2) -0.0048(18) 0.0141(18) -0.017(2)
Au2 0.0839(9) 0.0663(8) 0.0588(2) -0.0049(4) 0.0263(5) 0.0423(6)
Cl1 0.104(4) 0.070(2) 0.0513(16) 0.0114(16) 0.016(2) 0.052(3)
Cl2 0.114(5) 0.116(6) 0.141(6) -0.045(4) 0.032(3) 0.043(4)

loop_
_atom_type_symbol
_atom_type_description
_atom_type_scat_dispersion_real
_atom_type_scat_dispersion_imag
_atom_type_scat_source
C C 0.0033 0.0016 'International Tables Vol C Tables 4.2.6.8 and 6.1.1.4'
H H 0.0000 0.0000 'International Tables Vol C Tables 4.2.6.8 and 6.1.1.4'
Au Au -2.0133 8.8022 'International Tables Vol C Tables 4.2.6.8 and 6.1.1.4'
Cl Cl 0.1484 0.1585 'International Tables Vol C Tables 4.2.6.8 and 6.1.1.4'
N N 0.0061 0.0033 'International Tables Vol C Tables 4.2.6.8 and 6.1.1.4'

loop_
_geom_angle_atom_site_label_1
_geom_angle_atom_site_label_2
_geom_angle_atom_site_label_3
_geom_angle
_geom_angle_site_symmetry_1
_geom_angle_site_symmetry_3
_geom_angle_publ_flag
N3 Au1 N3 180.00(19) . 3_666 ?
C1 N1 C3 111.3(2) . . ?
C1 N1 C4 122.7(2) . . ?
C4 N1 C3 122.0(2) . . ?
C1 N2 C2 111.0(2) . . ?
C1 N2 C16 123.9(2) . . ?
C16 N2 C2 122.9(2) . . ?
Au1 N3 H3 120(2) . . ?
C1 N3 Au1 131.4(2) . . ?
C1 N3 H3 108(2) . . ?
N2 C1 N1 109.4(2) . . ?
N3 C1 N1 124.7(3) . . ?
N3 C1 N2 125.8(3) . . ?
N2 C2 H2A 111.2 . . ?
N2 C2 H2B 111.2 . . ?
N2 C2 C3 102.7(2) . . ?
H2A C2 H2B 109.1 . . ?
C3 C2 H2A 111.2 . . ?
C3 C2 H2B 111.2 . . ?
N1 C3 C2 102.4(2) . . ?
N1 C3 H3A 111.3 . . ?
N1 C3 H3B 111.3 . . ?
C2 C3 H3A 111.3 . . ?
C2 C3 H3B 111.3 . . ?
H3A C3 H3B 109.2 . . ?
C5 C4 N1 119.6(3) . . ?
C5 C4 C9 122.3(3) . . ?
C9 C4 N1 118.1(3) . . ?
C4 C5 C10 122.6(3) . . ?
C6 C5 C4 117.5(3) . . ?
C6 C5 C10 119.8(3) . . ?
C5 C6 H6 119.5 . . ?
C7 C6 C5 120.9(3) . . ?
C7 C6 H6 119.5 . . ?
C6 C7 H7 119.7 . . ?
C8 C7 C6 120.6(3) . . ?
C8 C7 H7 119.7 . . ?
C7 C8 H8 119.4 . . ?
C7 C8 C9 121.1(3) . . ?
C9 C8 H8 119.4 . . ?
C4 C9 C13 120.9(3) . . ?
C8 C9 C4 117.5(3) . . ?
C8 C9 C13 121.6(3) . . ?
C5 C10 H10 108.1 . . ?
C5 C10 C11 111.3(3) . . ?
C5 C10 C12 110.6(3) . . ?
C11 C10 H10 108.1 . . ?
C11 C10 C12 110.5(3) . . ?
C12 C10 H10 108.1 . . ?
C10 C11 H11A 109.5 . . ?
C10 C11 H11B 109.5 . . ?
C10 C11 H11C 109.5 . . ?
H11A C11 H11B 109.5 . . ?
H11A C11 H11C 109.5 . . ?
H11B C11 H11C 109.5 . . ?
C10 C12 H12A 109.5 . . ?
C10 C12 H12B 109.5 . . ?
C10 C12 H12C 109.5 . . ?
H12A C12 H12B 109.5 . . ?
H12A C12 H12C 109.5 . . ?
H12B C12 H12C 109.5 . . ?
C9 C13 H13 107.8 . . ?
C9 C13 C14 112.6(3) . . ?
C14 C13 H13 107.8 . . ?
C15 C13 C9 110.2(3) . . ?
C15 C13 H13 107.8 . . ?
C15 C13 C14 110.6(3) . . ?
C13 C14 H14A 109.5 . . ?
C13 C14 H14B 109.5 . . ?
C13 C14 H14C 109.5 . . ?
H14A C14 H14B 109.5 . . ?
H14A C14 H14C 109.5 . . ?
H14B C14 H14C 109.5 . . ?
C13 C15 H15A 109.5 . . ?
C13 C15 H15B 109.5 . . ?
C13 C15 H15C 109.5 . . ?
H15A C15 H15B 109.5 . . ?
H15A C15 H15C 109.5 . . ?
H15B C15 H15C 109.5 . . ?
C17 C16 N2 118.0(3) . . ?
C21 C16 N2 119.6(3) . . ?
C21 C16 C17 122.4(3) . . ?
C16 C17 C22 121.6(3) . . ?
C18 C17 C16 117.3(3) . . ?
C18 C17 C22 121.1(3) . . ?
C17 C18 H18 119.3 . . ?
C19 C18 C17 121.3(3) . . ?
C19 C18 H18 119.4 . . ?
C18 C19 H19 119.9 . . ?
C18 C19 C20 120.3(3) . . ?
C20 C19 H19 119.9 . . ?
C19 C20 H20 119.6 . . ?
C19 C20 C21 120.9(3) . . ?
C21 C20 H20 119.6 . . ?
C16 C21 C25 122.2(3) . . ?
C20 C21 C16 117.7(3) . . ?
C20 C21 C25 120.1(3) . . ?
C17 C22 H22 107.9 . . ?
C17 C22 C23 112.4(3) . . ?
C17 C22 C24 111.2(3) . . ?
C23 C22 H22 107.9 . . ?
C24 C22 H22 107.9 . . ?
C24 C22 C23 109.4(3) . . ?
C22 C23 H23A 109.5 . . ?
C22 C23 H23B 109.5 . . ?
C22 C23 H23C 109.5 . . ?
H23A C23 H23B 109.5 . . ?
H23A C23 H23C 109.5 . . ?
H23B C23 H23C 109.5 . . ?
C22 C24 H24A 109.5 . . ?
C22 C24 H24B 109.5 . . ?
C22 C24 H24C 109.5 . . ?
H24A C24 H24B 109.5 . . ?
H24A C24 H24C 109.5 . . ?
H24B C24 H24C 109.5 . . ?
C21 C25 H25 107.6 . . ?
C21 C25 C26 111.1(3) . . ?
C21 C25 C27 111.7(3) . . ?
C26 C25 H25 107.6 . . ?
C27 C25 H25 107.6 . . ?
C27 C25 C26 111.1(3) . . ?
C25 C26 H26A 109.5 . . ?
C25 C26 H26B 109.5 . . ?
C25 C26 H26C 109.5 . . ?
H26A C26 H26B 109.5 . . ?
H26A C26 H26C 109.5 . . ?
H26B C26 H26C 109.5 . . ?
C25 C27 H27A 109.5 . . ?
C25 C27 H27B 109.5 . . ?
C25 C27 H27C 109.5 . . ?
H27A C27 H27B 109.5 . . ?
H27A C27 H27C 109.5 . . ?
H27B C27 H27C 109.5 . . ?
Cl2 Au2 Cl1 177.1(3) . . ?

loop_
_geom_bond_atom_site_label_1
_geom_bond_atom_site_label_2
_geom_bond_distance
_geom_bond_site_symmetry_2
_geom_bond_publ_flag
Au1 N3 1.994(2) . ?
Au1 N3 1.994(2) 3_666 ?
N1 C1 1.357(4) . ?
N1 C3 1.465(4) . ?
N1 C4 1.432(4) . ?
N2 C1 1.354(4) . ?
N2 C2 1.469(4) . ?
N2 C16 1.434(4) . ?
N3 H3 0.80(4) . ?
N3 C1 1.299(4) . ?
C2 H2A 0.9900 . ?
C2 H2B 0.9900 . ?
C2 C3 1.533(4) . ?
C3 H3A 0.9900 . ?
C3 H3B 0.9900 . ?
C4 C5 1.404(4) . ?
C4 C9 1.406(4) . ?
C5 C6 1.391(4) . ?
C5 C10 1.520(4) . ?
C6 H6 0.9500 . ?
C6 C7 1.382(5) . ?
C7 H7 0.9500 . ?
C7 C8 1.378(5) . ?
C8 H8 0.9500 . ?
C8 C9 1.390(5) . ?
C9 C13 1.520(5) . ?
C10 H10 1.0000 . ?
C10 C11 1.529(4) . ?
C10 C12 1.529(5) . ?
C11 H11A 0.9800 . ?
C11 H11B 0.9800 . ?
C11 H11C 0.9800 . ?
C12 H12A 0.9800 . ?
C12 H12B 0.9800 . ?
C12 H12C 0.9800 . ?
C13 H13 1.0000 . ?
C13 C14 1.529(5) . ?
C13 C15 1.519(6) . ?
C14 H14A 0.9800 . ?
C14 H14B 0.9800 . ?
C14 H14C 0.9800 . ?
C15 H15A 0.9800 . ?
C15 H15B 0.9800 . ?
C15 H15C 0.9800 . ?
C16 C17 1.403(4) . ?
C16 C21 1.400(4) . ?
C17 C18 1.393(5) . ?
C17 C22 1.516(5) . ?
C18 H18 0.9500 . ?
C18 C19 1.380(5) . ?
C19 H19 0.9500 . ?
C19 C20 1.381(5) . ?
C20 H20 0.9500 . ?
C20 C21 1.394(4) . ?
C21 C25 1.517(5) . ?
C22 H22 1.0000 . ?
C22 C23 1.537(5) . ?
C22 C24 1.530(5) . ?
C23 H23A 0.9800 . ?
C23 H23B 0.9800 . ?
C23 H23C 0.9800 . ?
C24 H24A 0.9800 . ?
C24 H24B 0.9800 . ?
C24 H24C 0.9800 . ?
C25 H25 1.0000 . ?
C25 C26 1.522(5) . ?
C25 C27 1.521(5) . ?
C26 H26A 0.9800 . ?
C26 H26B 0.9800 . ?
C26 H26C 0.9800 . ?
C27 H27A 0.9800 . ?
C27 H27B 0.9800 . ?
C27 H27C 0.9800 . ?
Au2 Cl1 2.296(7) . ?
Au2 Cl2 2.229(9) . ?

loop_
_geom_torsion_atom_site_label_1
_geom_torsion_atom_site_label_2
_geom_torsion_atom_site_label_3
_geom_torsion_atom_site_label_4
_geom_torsion
_geom_torsion_site_symmetry_1
_geom_torsion_site_symmetry_2
_geom_torsion_site_symmetry_3
_geom_torsion_site_symmetry_4
_geom_torsion_publ_flag
Au1 N3 C1 N1 178.3(2) . . . . ?
Au1 N3 C1 N2 -1.8(5) . . . . ?
N1 C4 C5 C6 177.3(3) . . . . ?
N1 C4 C5 C10 -2.3(4) . . . . ?
N1 C4 C9 C8 -177.7(3) . . . . ?
N1 C4 C9 C13 4.2(4) . . . . ?
N2 C2 C3 N1 -17.0(3) . . . . ?
N2 C16 C17 C18 173.1(3) . . . . ?
N2 C16 C17 C22 -5.0(4) . . . . ?
N2 C16 C21 C20 -175.3(3) . . . . ?
N2 C16 C21 C25 4.4(4) . . . . ?
C1 N1 C3 C2 15.4(3) . . . . ?
C1 N1 C4 C5 73.5(4) . . . . ?
C1 N1 C4 C9 -107.0(3) . . . . ?
C1 N2 C2 C3 14.4(3) . . . . ?
C1 N2 C16 C17 -101.1(4) . . . . ?
C1 N2 C16 C21 77.6(4) . . . . ?
C2 N2 C1 N1 -5.3(3) . . . . ?
C2 N2 C1 N3 174.9(3) . . . . ?
C2 N2 C16 C17 97.2(4) . . . . ?
C2 N2 C16 C21 -84.1(4) . . . . ?
C3 N1 C1 N2 -7.0(3) . . . . ?
C3 N1 C1 N3 172.8(3) . . . . ?
C3 N1 C4 C5 -82.0(4) . . . . ?
C3 N1 C4 C9 97.6(3) . . . . ?
C4 N1 C1 N2 -164.8(3) . . . . ?
C4 N1 C1 N3 15.0(5) . . . . ?
C4 N1 C3 C2 173.4(3) . . . . ?
C4 C5 C6 C7 0.9(5) . . . . ?
C4 C5 C10 C11 117.3(3) . . . . ?
C4 C5 C10 C12 -119.4(3) . . . . ?
C4 C9 C13 C14 -142.7(3) . . . . ?
C4 C9 C13 C15 93.4(4) . . . . ?
C5 C4 C9 C8 1.8(5) . . . . ?
C5 C4 C9 C13 -176.3(3) . . . . ?
C5 C6 C7 C8 0.7(6) . . . . ?
C6 C5 C10 C11 -62.3(4) . . . . ?
C6 C5 C10 C12 61.0(4) . . . . ?
C6 C7 C8 C9 -1.1(6) . . . . ?
C7 C8 C9 C4 -0.1(5) . . . . ?
C7 C8 C9 C13 178.0(3) . . . . ?
C8 C9 C13 C14 39.3(5) . . . . ?
C8 C9 C13 C15 -84.6(4) . . . . ?
C9 C4 C5 C6 -2.2(4) . . . . ?
C9 C4 C5 C10 178.2(3) . . . . ?
C10 C5 C6 C7 -179.5(3) . . . . ?
C16 N2 C1 N1 -168.8(3) . . . . ?
C16 N2 C1 N3 11.3(5) . . . . ?
C16 N2 C2 C3 178.1(3) . . . . ?
C16 C17 C18 C19 2.8(5) . . . . ?
C16 C17 C22 C23 -141.0(4) . . . . ?
C16 C17 C22 C24 96.0(4) . . . . ?
C16 C21 C25 C26 112.1(4) . . . . ?
C16 C21 C25 C27 -123.3(4) . . . . ?
C17 C16 C21 C20 3.4(5) . . . . ?
C17 C16 C21 C25 -176.9(3) . . . . ?
C17 C18 C19 C20 2.0(5) . . . . ?
C18 C17 C22 C23 41.0(5) . . . . ?
C18 C17 C22 C24 -82.1(4) . . . . ?
C18 C19 C20 C21 -4.3(5) . . . . ?
C19 C20 C21 C16 1.6(5) . . . . ?
C19 C20 C21 C25 -178.0(3) . . . . ?
C20 C21 C25 C26 -68.2(4) . . . . ?
C20 C21 C25 C27 56.4(4) . . . . ?
C21 C16 C17 C18 -5.6(5) . . . . ?
C21 C16 C17 C22 176.3(3) . . . . ?
C22 C17 C18 C19 -179.0(3) . . . . ?
